data_2102330
loop_
_publ_author_name
'Marsh, Richard E.'

_publ_section_title
;
 Space group <i>Cc</i>: an update
;
_journal_issue 2
_journal_name_full 'Acta Crystallographica Section B'
_journal_page_first 252
_journal_page_last 253
_journal_paper_doi 10.1107/S0108768104003878
_journal_volume 60
_journal_year 2004
_chemical_formula_moiety 'C12 H8 O5 Cd'
_chemical_formula_sum 'C12 H8 Cd O5'
_space_group_crystal_system monoclinic
_space_group_IT_number 15
_symmetry_space_group_name_H-M 'C 1 2/c 1'
_audit_creation_method CRYM
_cell_angle_alpha 90
_cell_angle_beta 91.38
_cell_angle_gamma 90
_cell_formula_units_Z 4
_cell_length_a 23.6110
_cell_length_b 6.4346
_cell_length_c 6.9529
_cell_volume 1056.029
_cod_data_source_file bk0142.cif
_cod_data_source_block EGUHOD
_cod_depositor_comments
;
 Adding the _cell_formula_units_Z data item.

 Antanas Vaitkus,
 2017-08-05

  Added moiety chemical formula from Marsh (2004) paper.
  The summary chemical formula is calculated from moiety formula using
  AdHocParser
  (svn://www.crystallography.net/cod-tools/trunk/Formulae/AdHocParser.yp,
  revision 1441.)

  Andrius Merkys
  2013-11-11
;
_cod_original_sg_symbol_H-M C2/c
_cod_database_code 2102330

loop_
_atom_site_label
_atom_site_type_symbol
_atom_site_fract_x
_atom_site_fract_y
_atom_site_fract_z
Cd1 Cd 0.50000 -0.16008 0.25000
O5 O 0.50000 -0.50920 0.25000
O1 O 0.45605 0.17095 0.05230
O2 O 0.41245 -0.11695 0.13495
C1 C 0.30555 0.05730 0.07485
H1 H 0.30820 -0.07665 0.12430
C2 C 0.35405 0.16820 0.03820
C3 C 0.35030 0.37030 -0.03625
H2 H 0.38340 0.44185 -0.06235
C4 C 0.29910 0.46430 -0.07215
H3 H 0.29765 0.59935 -0.11905
C9 C 0.25185 0.14670 0.03740
C11 C 0.40965 0.06845 0.07745
